data_7711668
loop_
_publ_author_name
'Omoto, Kenichiro'
'Aoyama, Shota'
'Galica, Tomasz'
'Nishibori, Eiji'
'Katao, Shohei'
'Yasuhara, Kazuma'
'Rapenne, Gwenael'

_publ_section_title
;
 Thermally responsive morphological change of layered coordination polymer
 induced by disordering/ordering of flexible alkyl chains
;
_journal_name_full 'Dalton Transactions'
_journal_paper_doi 10.1039/D2DT03142F
_journal_year 2022
_chemical_formula_moiety 'C26 H44 O7 Zn'
_chemical_formula_sum 'C26 H44 O7 Zn'
_chemical_formula_weight 533.98
_space_group_crystal_system triclinic
_space_group_IT_number 2
_space_group_name_Hall '-P 1'
_space_group_name_H-M_alt 'P -1'
_atom_sites_solution_hydrogens mixed
_atom_sites_solution_primary dual
_audit_creation_date 2022-08-03
_audit_creation_method
;
Olex2 1.5
(compiled 2022.04.07 svn.rca3783a0 for OlexSys, GUI svn.r6498)
;
_audit_update_record
;
2022-08-15 deposited with the CCDC.	2022-11-01 downloaded from the CCDC.
;
_cell_angle_alpha 82.319(6)
_cell_angle_beta 89.523(6)
_cell_angle_gamma 68.639(5)
_cell_formula_units_Z 2
_cell_length_a 8.0069(3)
_cell_length_b 9.7526(4)
_cell_length_c 18.8575(9)
_cell_measurement_reflns_used 14900
_cell_measurement_temperature 293(2)
_cell_measurement_theta_max 27.5
_cell_measurement_theta_min 2.26
_cell_volume 1357.78(11)
_computing_molecular_graphics 'Olex2 1.5 (Dolomanov et al., 2009)'
_computing_publication_material 'Olex2 1.5 (Dolomanov et al., 2009)'
_computing_structure_refinement 'SHELXL 2019/2 (Sheldrick, 2015)'
_computing_structure_solution 'SHELXT 2018/2 (Sheldrick, 2018)'
_diffrn_ambient_temperature 293
_diffrn_detector 'Rigaku curved IP area detector'
_diffrn_detector_area_resol_mean 10.0
_diffrn_detector_type 'Imaging plate area detector'
_diffrn_measured_fraction_theta_full 0.999
_diffrn_measured_fraction_theta_max 0.998
_diffrn_measurement_device 'three-circle diffractometer'
_diffrn_measurement_device_type 'Rigaku VariMax RAPID'
_diffrn_measurement_method '\w scans'
_diffrn_radiation_monochromator 'multi-layer mirror optics'
_diffrn_radiation_probe x-ray
_diffrn_radiation_type MoK\a
_diffrn_radiation_wavelength 0.71075
_diffrn_reflns_av_R_equivalents 0.0505
_diffrn_reflns_av_unetI/netI 0.0498
_diffrn_reflns_Laue_measured_fraction_full 0.999
_diffrn_reflns_Laue_measured_fraction_max 0.998
_diffrn_reflns_limit_h_max 10
_diffrn_reflns_limit_h_min -10
_diffrn_reflns_limit_k_max 12
_diffrn_reflns_limit_k_min -12
_diffrn_reflns_limit_l_max 24
_diffrn_reflns_limit_l_min -24
_diffrn_reflns_number 22744
_diffrn_reflns_point_group_measured_fraction_full 0.999
_diffrn_reflns_point_group_measured_fraction_max 0.998
_diffrn_reflns_theta_full 25.242
_diffrn_reflns_theta_max 27.482
_diffrn_reflns_theta_min 2.648
_diffrn_source 'rotating anode X-ray generator'
_diffrn_source_type 'MicroMax 007'
_exptl_absorpt_coefficient_mu 0.945
_exptl_absorpt_correction_T_max 1.0000
_exptl_absorpt_correction_T_min 0.6896
_exptl_absorpt_correction_type multi-scan
_exptl_absorpt_process_details 'ABSCOR (Rigaku, 1995)'
_exptl_crystal_colour colourless
_exptl_crystal_colour_primary colourless
_exptl_crystal_density_diffrn 1.306
_exptl_crystal_description prism
_exptl_crystal_F_000 572
_exptl_crystal_size_max 0.2
_exptl_crystal_size_mid 0.1
_exptl_crystal_size_min 0.03
_refine_diff_density_max 0.463
_refine_diff_density_min -0.409
_refine_diff_density_rms 0.087
_refine_ls_extinction_method none
_refine_ls_goodness_of_fit_ref 1.022
_refine_ls_hydrogen_treatment mixed
_refine_ls_matrix_type full
_refine_ls_number_parameters 314
_refine_ls_number_reflns 6215
_refine_ls_number_restraints 3
_refine_ls_restrained_S_all 1.023
_refine_ls_R_factor_all 0.0734
_refine_ls_R_factor_gt 0.0488
_refine_ls_shift/su_max 0.001
_refine_ls_shift/su_mean 0.000
_refine_ls_structure_factor_coef Fsqd
_refine_ls_weighting_details 'w=1/[\s^2^(Fo^2^)+(0.0714P)^2^+0.2165P] where P=(Fo^2^+2Fc^2^)/3'
_refine_ls_weighting_scheme calc
_refine_ls_wR_factor_gt 0.1162
_refine_ls_wR_factor_ref 0.1262
_reflns_Friedel_coverage 0.000
_reflns_number_gt 4588
_reflns_number_total 6215
_reflns_threshold_expression 'I > 2\s(I)'
_cod_data_source_file d2dt03142f3.cif
_cod_data_source_block shelxl
_cod_original_cell_volume 1357.77(11)
_cod_database_code 7711668
_shelx_shelxl_version_number 2019/2
_shelx_space_group_comment
;
The symmetry employed for this shelxl refinement is uniquely defined
by the following loop, which should always be used as a source of
symmetry information in preference to the above space-group names.
They are only intended as comments.
;
_shelx_estimated_absorpt_t_max 0.972
_shelx_estimated_absorpt_t_min 0.834
_olex2_refinement_description
;
1. Fixed Uiso
 At 1.2 times of:
  All C(H) groups, All C(H,H) groups
 At 1.5 times of:
  All C(H,H,H) groups, All O(H) groups
2. Restrained distances
 O7-H7
 0.85 with sigma of 0.01
 Zn1-H7
 2.682282 with sigma of 0.02
 C26-H7
 1.854754 with sigma of 0.02
3.a Secondary CH2 refined with riding coordinates:
 C10(H10A,H10B), C12(H12A,H12B), C9(H9A,H9B), C11(H11A,H11B), C14(H14A,H14B),
 C22(H22A,H22B), C13(H13A,H13B), C16(H16A,H16B), C20(H20A,H20B), C18(H18A,H18B),
  C21(H21A,H21B), C15(H15A,H15B), C19(H19A,H19B), C17(H17A,H17B), C23(H23A,H23B)
3.b Aromatic/amide H refined with riding coordinates:
 C4(H4), C6(H6A), C2(H2)
3.c Idealised Me refined as rotating group:
 C26(H26A,H26B,H26C), C24(H24A,H24B,H24C), C25(H25A,H25B,H25C)
3.d Idealised tetrahedral OH refined as rotating group:
 O6(H6)
;
_olex2_submission_special_instructions 'No special instructions were received'

loop_
_space_group_symop_operation_xyz
'x, y, z'
'-x, -y, -z'

loop_
_atom_site_label
_atom_site_type_symbol
_atom_site_fract_x
_atom_site_fract_y
_atom_site_fract_z
_atom_site_U_iso_or_equiv
_atom_site_adp_type
_atom_site_occupancy
_atom_site_site_symmetry_order
_atom_site_calc_flag
_atom_site_refinement_flags_posn
_atom_site_refinement_flags_adp
_atom_site_refinement_flags_occupancy
_atom_site_disorder_assembly
_atom_site_disorder_group
Zn1 Zn 1.25056(4) 1.10611(3) 0.95761(2) 0.04128(12) Uani 1 1 d D . . . .
O1 O 1.3339(2) 0.4587(2) 0.81703(11) 0.0494(5) Uani 1 1 d . . . . .
O2 O 1.3307(2) 0.89806(19) 0.93496(11) 0.0481(5) Uani 1 1 d . . . . .
O4 O 1.9578(3) 0.1624(2) 0.91746(12) 0.0578(5) Uani 1 1 d . . . . .
O6 O 1.1972(3) 1.0347(2) 1.06183(12) 0.0551(5) Uani 1 1 d . . . . .
H6 H 1.158941 0.967026 1.063519 0.083 Uiso 1 1 calc R U . . .
O5 O 2.0521(2) 0.3282(2) 0.94969(13) 0.0611(6) Uani 1 1 d . . . . .
O3 O 1.5784(3) 0.8106(2) 1.00357(12) 0.0581(6) Uani 1 1 d . . . . .
O7 O 1.3210(3) 1.1698(2) 0.85259(13) 0.0637(6) Uani 1 1 d D . . . .
H7 H 1.334(5) 1.2541(18) 0.8453(13) 0.096 Uiso 1 1 d D U . . .
C5 C 1.7435(3) 0.4106(3) 0.91433(14) 0.0364(5) Uani 1 1 d . . . . .
C4 C 1.6988(3) 0.5439(3) 0.94285(14) 0.0361(5) Uani 1 1 d . . . . .
H4 H 1.782530 0.559842 0.971263 0.043 Uiso 1 1 calc R U . . .
C1 C 1.4484(3) 0.4936(3) 0.85880(15) 0.0403(6) Uani 1 1 d . . . . .
C3 C 1.5287(3) 0.6524(2) 0.92849(13) 0.0338(5) Uani 1 1 d . . . . .
C6 C 1.6179(3) 0.3850(3) 0.87331(14) 0.0397(6) Uani 1 1 d . . . . .
H6A H 1.647290 0.294981 0.855522 0.048 Uiso 1 1 calc R U . . .
C2 C 1.4050(3) 0.6275(3) 0.88548(14) 0.0389(6) Uani 1 1 d . . . . .
H2 H 1.292334 0.701295 0.874548 0.047 Uiso 1 1 calc R U . . .
C10 C 1.0512(4) 0.5066(3) 0.75689(17) 0.0505(7) Uani 1 1 d . . . . .
H10A H 1.045277 0.414452 0.781240 0.061 Uiso 1 1 calc R U . . .
H10B H 1.114921 0.485260 0.713300 0.061 Uiso 1 1 calc R U . . .
C7 C 1.4772(3) 0.7981(3) 0.95829(14) 0.0371(6) Uani 1 1 d . . . . .
C8 C 1.9279(3) 0.2930(3) 0.92797(15) 0.0442(6) Uani 1 1 d . . . . .
C12 C 0.7532(4) 0.5623(3) 0.69131(18) 0.0558(8) Uani 1 1 d . . . . .
H12A H 0.818505 0.534519 0.648671 0.067 Uiso 1 1 calc R U . . .
H12B H 0.742266 0.473400 0.717321 0.067 Uiso 1 1 calc R U . . .
C9 C 1.1530(4) 0.5645(3) 0.80430(17) 0.0511(7) Uani 1 1 d . . . . .
H9A H 1.154365 0.659210 0.781386 0.061 Uiso 1 1 calc R U . . .
H9B H 1.094696 0.579593 0.849443 0.061 Uiso 1 1 calc R U . . .
C11 C 0.8624(4) 0.6174(3) 0.73782(18) 0.0560(8) Uani 1 1 d . . . . .
H11A H 0.869312 0.708708 0.712840 0.067 Uiso 1 1 calc R U . . .
H11B H 0.800585 0.640449 0.781654 0.067 Uiso 1 1 calc R U . . .
C14 C 0.4588(4) 0.6154(4) 0.62353(19) 0.0602(8) Uani 1 1 d . . . . .
H14A H 0.526457 0.581708 0.582201 0.072 Uiso 1 1 calc R U . . .
H14B H 0.443945 0.529841 0.651412 0.072 Uiso 1 1 calc R U . . .
C22 C -0.7160(4) 0.8261(4) 0.34613(18) 0.0590(8) Uani 1 1 d . . . . .
H22A H -0.650771 0.781301 0.306368 0.071 Uiso 1 1 calc R U . . .
H22B H -0.740224 0.748928 0.377595 0.071 Uiso 1 1 calc R U . . .
C13 C 0.5676(4) 0.6731(3) 0.66867(19) 0.0593(8) Uani 1 1 d . . . . .
H13A H 0.578412 0.761166 0.641677 0.071 Uiso 1 1 calc R U . . .
H13B H 0.502889 0.702439 0.711219 0.071 Uiso 1 1 calc R U . . .
C16 C 0.1695(4) 0.6673(4) 0.55190(19) 0.0602(8) Uani 1 1 d . . . . .
H16A H 0.238451 0.634112 0.510776 0.072 Uiso 1 1 calc R U . . .
H16B H 0.155361 0.581248 0.579588 0.072 Uiso 1 1 calc R U . . .
C20 C -0.4165(4) 0.7689(4) 0.41303(18) 0.0593(8) Uani 1 1 d . . . . .
H20A H -0.350649 0.730331 0.372119 0.071 Uiso 1 1 calc R U . . .
H20B H -0.433483 0.686558 0.443099 0.071 Uiso 1 1 calc R U . . .
C18 C -0.1223(4) 0.7179(4) 0.48156(18) 0.0613(8) Uani 1 1 d . . . . .
H18A H -0.054518 0.682096 0.440568 0.074 Uiso 1 1 calc R U . . .
H18B H -0.137853 0.633544 0.510352 0.074 Uiso 1 1 calc R U . . .
C21 C -0.5985(4) 0.8826(4) 0.38669(19) 0.0636(9) Uani 1 1 d . . . . .
H21A H -0.662219 0.923034 0.427669 0.076 Uiso 1 1 calc R U . . .
H21B H -0.580604 0.963688 0.355914 0.076 Uiso 1 1 calc R U . . .
C15 C 0.2759(4) 0.7266(4) 0.5976(2) 0.0638(9) Uani 1 1 d . . . . .
H15A H 0.290248 0.812594 0.570046 0.077 Uiso 1 1 calc R U . . .
H15B H 0.207335 0.759494 0.638902 0.077 Uiso 1 1 calc R U . . .
C19 C -0.3046(4) 0.8293(4) 0.4551(2) 0.0649(9) Uani 1 1 d . . . . .
H19A H -0.288731 0.912031 0.425003 0.078 Uiso 1 1 calc R U . . .
H19B H -0.370770 0.867546 0.495982 0.078 Uiso 1 1 calc R U . . .
C17 C -0.0140(4) 0.7775(4) 0.5255(2) 0.0662(9) Uani 1 1 d . . . . .
H17A H 0.000505 0.862364 0.496766 0.079 Uiso 1 1 calc R U . . .
H17B H -0.081672 0.812725 0.566586 0.079 Uiso 1 1 calc R U . . .
C26 C 1.4364(5) 1.0834(4) 0.8075(2) 0.0764(10) Uani 1 1 d D . . . .
H26A H 1.412924 1.134778 0.759439 0.115 Uiso 1 1 calc R U . . .
H26B H 1.418564 0.990855 0.809285 0.115 Uiso 1 1 calc R U . . .
H26C H 1.558063 1.064314 0.822450 0.115 Uiso 1 1 calc R U . . .
C23 C -0.8921(5) 0.9443(4) 0.3175(2) 0.0782(11) Uani 1 1 d . . . . .
H23A H -0.956368 0.989190 0.357462 0.094 Uiso 1 1 calc R U . . .
H23B H -0.867118 1.021309 0.286263 0.094 Uiso 1 1 calc R U . . .
C24 C -1.0116(6) 0.8926(5) 0.2774(2) 0.0955(14) Uani 1 1 d . . . . .
H24A H -0.958161 0.862965 0.233411 0.143 Uiso 1 1 calc R U . . .
H24B H -1.125889 0.971945 0.266904 0.143 Uiso 1 1 calc R U . . .
H24C H -1.027876 0.809502 0.305834 0.143 Uiso 1 1 calc R U . . .
C25 C 1.0982(5) 1.1372(4) 1.1064(2) 0.0699(9) Uani 1 1 d . . . . .
H25A H 0.977637 1.187093 1.086726 0.105 Uiso 1 1 calc R U . . .
H25B H 1.153098 1.208931 1.109590 0.105 Uiso 1 1 calc R U . . .
H25C H 1.096172 1.085758 1.153280 0.105 Uiso 1 1 calc R U . . .

loop_
_atom_site_aniso_label
_atom_site_aniso_U_11
_atom_site_aniso_U_22
_atom_site_aniso_U_33
_atom_site_aniso_U_23
_atom_site_aniso_U_13
_atom_site_aniso_U_12
Zn1 0.03137(17) 0.03205(17) 0.0585(2) -0.01734(13) -0.00894(12) -0.00539(12)
O1 0.0352(9) 0.0410(10) 0.0697(13) -0.0254(9) -0.0154(9) -0.0049(8)
O2 0.0406(10) 0.0322(9) 0.0665(13) -0.0188(9) -0.0128(9) -0.0031(8)
O4 0.0425(11) 0.0361(10) 0.0842(16) -0.0141(10) -0.0004(10) -0.0001(8)
O6 0.0578(12) 0.0480(11) 0.0621(13) -0.0206(10) 0.0057(10) -0.0178(10)
O5 0.0303(10) 0.0597(13) 0.0870(16) -0.0227(11) -0.0144(10) -0.0045(9)
O3 0.0412(10) 0.0489(11) 0.0875(16) -0.0297(11) -0.0158(10) -0.0133(9)
O7 0.0739(15) 0.0462(12) 0.0731(15) -0.0133(11) 0.0078(12) -0.0229(11)
C5 0.0295(12) 0.0305(12) 0.0452(15) -0.0062(10) -0.0036(10) -0.0057(10)
C4 0.0302(12) 0.0339(12) 0.0443(14) -0.0068(10) -0.0061(10) -0.0113(10)
C1 0.0324(12) 0.0359(13) 0.0523(16) -0.0140(11) -0.0086(11) -0.0093(10)
C3 0.0285(11) 0.0288(12) 0.0446(14) -0.0094(10) -0.0019(10) -0.0095(9)
C6 0.0369(13) 0.0306(12) 0.0501(16) -0.0138(11) -0.0041(11) -0.0078(10)
C2 0.0266(11) 0.0318(12) 0.0538(16) -0.0106(11) -0.0078(11) -0.0036(10)
C10 0.0427(15) 0.0459(15) 0.0617(19) -0.0163(13) -0.0173(13) -0.0115(12)
C7 0.0296(12) 0.0317(12) 0.0522(15) -0.0121(11) -0.0030(11) -0.0117(10)
C8 0.0338(13) 0.0394(14) 0.0509(16) -0.0073(12) -0.0057(11) -0.0030(11)
C12 0.0442(15) 0.0547(17) 0.066(2) -0.0151(15) -0.0207(14) -0.0125(13)
C9 0.0349(13) 0.0407(14) 0.074(2) -0.0194(14) -0.0198(13) -0.0047(11)
C11 0.0439(15) 0.0490(16) 0.074(2) -0.0158(15) -0.0207(14) -0.0124(13)
C14 0.0437(16) 0.0585(18) 0.075(2) -0.0162(16) -0.0221(15) -0.0114(14)
C22 0.0502(17) 0.0612(19) 0.063(2) -0.0121(15) -0.0144(14) -0.0164(15)
C13 0.0452(16) 0.0531(17) 0.077(2) -0.0141(15) -0.0228(15) -0.0126(14)
C16 0.0456(16) 0.0579(18) 0.073(2) -0.0124(16) -0.0236(15) -0.0124(14)
C20 0.0489(17) 0.0554(18) 0.068(2) -0.0160(16) -0.0190(15) -0.0096(14)
C18 0.0497(17) 0.0580(18) 0.071(2) -0.0154(16) -0.0223(15) -0.0111(14)
C21 0.0516(18) 0.0618(19) 0.074(2) -0.0222(16) -0.0207(16) -0.0116(15)
C15 0.0461(17) 0.0566(19) 0.084(2) -0.0162(17) -0.0252(16) -0.0109(14)
C19 0.0481(17) 0.0596(19) 0.083(2) -0.0231(17) -0.0248(16) -0.0101(15)
C17 0.0509(18) 0.0592(19) 0.085(2) -0.0210(17) -0.0240(17) -0.0117(15)
C26 0.079(2) 0.077(2) 0.074(2) -0.021(2) 0.008(2) -0.026(2)
C23 0.063(2) 0.070(2) 0.093(3) -0.023(2) -0.0311(19) -0.0100(18)
C24 0.073(3) 0.101(3) 0.108(3) -0.011(3) -0.041(2) -0.027(2)
C25 0.071(2) 0.068(2) 0.075(2) -0.0315(18) 0.0157(18) -0.0231(18)

loop_
_atom_type_symbol
_atom_type_description
_atom_type_scat_dispersion_real
_atom_type_scat_dispersion_imag
_atom_type_scat_source
C C 0.0033 0.0016 'International Tables Vol C Tables 4.2.6.8 and 6.1.1.4'
H H 0.0000 0.0000 'International Tables Vol C Tables 4.2.6.8 and 6.1.1.4'
O O 0.0106 0.0060 'International Tables Vol C Tables 4.2.6.8 and 6.1.1.4'
Zn Zn 0.2839 1.4301 'International Tables Vol C Tables 4.2.6.8 and 6.1.1.4'

loop_
_geom_angle_atom_site_label_1
_geom_angle_atom_site_label_2
_geom_angle_atom_site_label_3
_geom_angle
_geom_angle_site_symmetry_1
_geom_angle_site_symmetry_3
_geom_angle_publ_flag
O2 Zn1 O4 93.16(7) . 1_465 ?
O2 Zn1 O6 90.40(8) . . ?
O2 Zn1 O5 150.49(8) . 1_465 ?
O2 Zn1 O3 122.31(8) . 2_877 ?
O2 Zn1 O7 87.78(8) . . ?
O2 Zn1 C8 122.04(8) . 1_465 ?
O4 Zn1 C8 29.03(8) 1_465 1_465 ?
O6 Zn1 O4 92.15(8) . 1_465 ?
O6 Zn1 O5 96.36(9) . 1_465 ?
O6 Zn1 O7 176.58(9) . . ?
O6 Zn1 C8 94.28(9) . 1_465 ?
O5 Zn1 O4 58.01(7) 1_465 1_465 ?
O5 Zn1 C8 29.00(8) 1_465 1_465 ?
O3 Zn1 O4 144.43(8) 2_877 1_465 ?
O3 Zn1 O6 90.28(9) 2_877 . ?
O3 Zn1 O5 86.45(8) 2_877 1_465 ?
O3 Zn1 O7 88.25(9) 2_877 . ?
O3 Zn1 C8 115.41(8) 2_877 1_465 ?
O7 Zn1 O4 90.84(9) . 1_465 ?
O7 Zn1 O5 86.63(9) . 1_465 ?
O7 Zn1 C8 89.14(9) . 1_465 ?
C1 O1 C9 117.55(19) . . ?
C7 O2 Zn1 123.41(16) . . ?
C8 O4 Zn1 87.20(16) . 1_645 ?
Zn1 O6 H6 112.4 . . ?
C25 O6 Zn1 120.9(2) . . ?
C25 O6 H6 109.5 . . ?
C8 O5 Zn1 94.43(16) . 1_645 ?
C7 O3 Zn1 155.5(2) . 2_877 ?
Zn1 O7 H7 116.0(14) . . ?
C26 O7 Zn1 129.1(2) . . ?
C26 O7 H7 105.4(14) . . ?
C4 C5 C8 120.4(2) . . ?
C6 C5 C4 120.4(2) . . ?
C6 C5 C8 119.2(2) . . ?
C5 C4 H4 120.2 . . ?
C3 C4 C5 119.6(2) . . ?
C3 C4 H4 120.2 . . ?
O1 C1 C6 115.7(2) . . ?
O1 C1 C2 124.4(2) . . ?
C6 C1 C2 119.9(2) . . ?
C4 C3 C2 119.6(2) . . ?
C4 C3 C7 120.7(2) . . ?
C2 C3 C7 119.7(2) . . ?
C5 C6 H6A 120.0 . . ?
C1 C6 C5 119.9(2) . . ?
C1 C6 H6A 120.0 . . ?
C1 C2 C3 120.5(2) . . ?
C1 C2 H2 119.7 . . ?
C3 C2 H2 119.7 . . ?
H10A C10 H10B 107.9 . . ?
C9 C10 H10A 109.3 . . ?
C9 C10 H10B 109.3 . . ?
C9 C10 C11 111.7(2) . . ?
C11 C10 H10A 109.3 . . ?
C11 C10 H10B 109.3 . . ?
O2 C7 C3 116.7(2) . . ?
O3 C7 O2 124.6(2) . . ?
O3 C7 C3 118.7(2) . . ?
O4 C8 Zn1 63.77(14) . 1_645 ?
O4 C8 O5 120.3(2) . . ?
O4 C8 C5 120.8(2) . . ?
O5 C8 Zn1 56.58(13) . 1_645 ?
O5 C8 C5 118.8(2) . . ?
C5 C8 Zn1 175.18(19) . 1_645 ?
H12A C12 H12B 107.6 . . ?
C11 C12 H12A 108.6 . . ?
C11 C12 H12B 108.6 . . ?
C13 C12 H12A 108.6 . . ?
C13 C12 H12B 108.6 . . ?
C13 C12 C11 114.7(3) . . ?
O1 C9 C10 109.2(2) . . ?
O1 C9 H9A 109.8 . . ?
O1 C9 H9B 109.8 . . ?
C10 C9 H9A 109.8 . . ?
C10 C9 H9B 109.8 . . ?
H9A C9 H9B 108.3 . . ?
C10 C11 C12 113.6(2) . . ?
C10 C11 H11A 108.8 . . ?
C10 C11 H11B 108.8 . . ?
C12 C11 H11A 108.8 . . ?
C12 C11 H11B 108.8 . . ?
H11A C11 H11B 107.7 . . ?
H14A C14 H14B 107.5 . . ?
C13 C14 H14A 108.5 . . ?
C13 C14 H14B 108.5 . . ?
C15 C14 H14A 108.5 . . ?
C15 C14 H14B 108.5 . . ?
C15 C14 C13 115.0(3) . . ?
H22A C22 H22B 107.6 . . ?
C21 C22 H22A 108.7 . . ?
C21 C22 H22B 108.7 . . ?
C23 C22 H22A 108.7 . . ?
C23 C22 H22B 108.7 . . ?
C23 C22 C21 114.0(3) . . ?
C12 C13 C14 114.1(3) . . ?
C12 C13 H13A 108.7 . . ?
C12 C13 H13B 108.7 . . ?
C14 C13 H13A 108.7 . . ?
C14 C13 H13B 108.7 . . ?
H13A C13 H13B 107.6 . . ?
H16A C16 H16B 107.5 . . ?
C15 C16 H16A 108.6 . . ?
C15 C16 H16B 108.6 . . ?
C17 C16 H16A 108.6 . . ?
C17 C16 H16B 108.6 . . ?
C17 C16 C15 114.9(3) . . ?
H20A C20 H20B 107.7 . . ?
C21 C20 H20A 108.8 . . ?
C21 C20 H20B 108.8 . . ?
C21 C20 C19 114.0(3) . . ?
C19 C20 H20A 108.8 . . ?
C19 C20 H20B 108.8 . . ?
H18A C18 H18B 107.6 . . ?
C19 C18 H18A 108.6 . . ?
C19 C18 H18B 108.6 . . ?
C19 C18 C17 114.5(3) . . ?
C17 C18 H18A 108.6 . . ?
C17 C18 H18B 108.6 . . ?
C22 C21 C20 115.6(3) . . ?
C22 C21 H21A 108.4 . . ?
C22 C21 H21B 108.4 . . ?
C20 C21 H21A 108.4 . . ?
C20 C21 H21B 108.4 . . ?
H21A C21 H21B 107.4 . . ?
C14 C15 C16 114.3(3) . . ?
C14 C15 H15A 108.7 . . ?
C14 C15 H15B 108.7 . . ?
C16 C15 H15A 108.7 . . ?
C16 C15 H15B 108.7 . . ?
H15A C15 H15B 107.6 . . ?
C20 C19 H19A 108.6 . . ?
C20 C19 H19B 108.6 . . ?
C18 C19 C20 114.8(3) . . ?
C18 C19 H19A 108.6 . . ?
C18 C19 H19B 108.6 . . ?
H19A C19 H19B 107.5 . . ?
C16 C17 C18 115.1(3) . . ?
C16 C17 H17A 108.5 . . ?
C16 C17 H17B 108.5 . . ?
C18 C17 H17A 108.5 . . ?
C18 C17 H17B 108.5 . . ?
H17A C17 H17B 107.5 . . ?
O7 C26 H26A 109.5 . . ?
O7 C26 H26B 109.5 . . ?
O7 C26 H26C 109.5 . . ?
H26A C26 H26B 109.5 . . ?
H26A C26 H26C 109.5 . . ?
H26B C26 H26C 109.5 . . ?
C22 C23 H23A 108.4 . . ?
C22 C23 H23B 108.4 . . ?
H23A C23 H23B 107.5 . . ?
C24 C23 C22 115.6(3) . . ?
C24 C23 H23A 108.4 . . ?
C24 C23 H23B 108.4 . . ?
C23 C24 H24A 109.5 . . ?
C23 C24 H24B 109.5 . . ?
C23 C24 H24C 109.5 . . ?
H24A C24 H24B 109.5 . . ?
H24A C24 H24C 109.5 . . ?
H24B C24 H24C 109.5 . . ?
O6 C25 H25A 109.5 . . ?
O6 C25 H25B 109.5 . . ?
O6 C25 H25C 109.5 . . ?
H25A C25 H25B 109.5 . . ?
H25A C25 H25C 109.5 . . ?
H25B C25 H25C 109.5 . . ?

loop_
_geom_bond_atom_site_label_1
_geom_bond_atom_site_label_2
_geom_bond_distance
_geom_bond_site_symmetry_2
_geom_bond_publ_flag
Zn1 O2 1.9975(17) . ?
Zn1 O4 2.313(2) 1_465 ?
Zn1 O6 2.090(2) . ?
Zn1 O5 2.156(2) 1_465 ?
Zn1 O3 2.0146(17) 2_877 ?
Zn1 O7 2.129(2) . ?
Zn1 C8 2.575(3) 1_465 ?
O1 C1 1.374(3) . ?
O1 C9 1.439(3) . ?
O2 C7 1.257(3) . ?
O4 C8 1.251(3) . ?
O6 H6 0.8200 . ?
O6 C25 1.403(4) . ?
O5 C8 1.252(3) . ?
O3 C7 1.230(3) . ?
O7 H7 0.860(9) . ?
O7 C26 1.377(4) . ?
C5 C4 1.397(3) . ?
C5 C6 1.385(3) . ?
C5 C8 1.501(3) . ?
C4 H4 0.9300 . ?
C4 C3 1.389(3) . ?
C1 C6 1.385(3) . ?
C1 C2 1.386(3) . ?
C3 C2 1.392(3) . ?
C3 C7 1.512(3) . ?
C6 H6A 0.9300 . ?
C2 H2 0.9300 . ?
C10 H10A 0.9700 . ?
C10 H10B 0.9700 . ?
C10 C9 1.505(3) . ?
C10 C11 1.515(4) . ?
C12 H12A 0.9700 . ?
C12 H12B 0.9700 . ?
C12 C11 1.518(4) . ?
C12 C13 1.509(4) . ?
C9 H9A 0.9700 . ?
C9 H9B 0.9700 . ?
C11 H11A 0.9700 . ?
C11 H11B 0.9700 . ?
C14 H14A 0.9700 . ?
C14 H14B 0.9700 . ?
C14 C13 1.516(4) . ?
C14 C15 1.507(4) . ?
C22 H22A 0.9700 . ?
C22 H22B 0.9700 . ?
C22 C21 1.509(4) . ?
C22 C23 1.507(4) . ?
C13 H13A 0.9700 . ?
C13 H13B 0.9700 . ?
C16 H16A 0.9700 . ?
C16 H16B 0.9700 . ?
C16 C15 1.519(4) . ?
C16 C17 1.510(4) . ?
C20 H20A 0.9700 . ?
C20 H20B 0.9700 . ?
C20 C21 1.513(4) . ?
C20 C19 1.516(4) . ?
C18 H18A 0.9700 . ?
C18 H18B 0.9700 . ?
C18 C19 1.507(4) . ?
C18 C17 1.512(4) . ?
C21 H21A 0.9700 . ?
C21 H21B 0.9700 . ?
C15 H15A 0.9700 . ?
C15 H15B 0.9700 . ?
C19 H19A 0.9700 . ?
C19 H19B 0.9700 . ?
C17 H17A 0.9700 . ?
C17 H17B 0.9700 . ?
C26 H26A 0.9600 . ?
C26 H26B 0.9600 . ?
C26 H26C 0.9600 . ?
C23 H23A 0.9700 . ?
C23 H23B 0.9700 . ?
C23 C24 1.486(5) . ?
C24 H24A 0.9600 . ?
C24 H24B 0.9600 . ?
C24 H24C 0.9600 . ?
C25 H25A 0.9600 . ?
C25 H25B 0.9600 . ?
C25 H25C 0.9600 . ?

loop_
_geom_torsion_atom_site_label_1
_geom_torsion_atom_site_label_2
_geom_torsion_atom_site_label_3
_geom_torsion_atom_site_label_4
_geom_torsion
_geom_torsion_site_symmetry_1
_geom_torsion_site_symmetry_2
_geom_torsion_site_symmetry_3
_geom_torsion_site_symmetry_4
_geom_torsion_publ_flag
Zn1 O2 C7 O3 8.5(4) . . . . ?
Zn1 O2 C7 C3 -172.29(16) . . . . ?
Zn1 O4 C8 O5 2.0(3) 1_645 . . . ?
Zn1 O4 C8 C5 -178.4(2) 1_645 . . . ?
Zn1 O5 C8 O4 -2.2(3) 1_645 . . . ?
Zn1 O5 C8 C5 178.3(2) 1_645 . . . ?
Zn1 O3 C7 O2 -66.2(6) 2_877 . . . ?
Zn1 O3 C7 C3 114.6(4) 2_877 . . . ?
O1 C1 C6 C5 179.3(2) . . . . ?
O1 C1 C2 C3 178.9(3) . . . . ?
C5 C4 C3 C2 -0.4(4) . . . . ?
C5 C4 C3 C7 -179.6(2) . . . . ?
C4 C5 C6 C1 1.7(4) . . . . ?
C4 C5 C8 O4 163.4(3) . . . . ?
C4 C5 C8 O5 -17.0(4) . . . . ?
C4 C3 C2 C1 2.1(4) . . . . ?
C4 C3 C7 O2 170.4(2) . . . . ?
C4 C3 C7 O3 -10.4(4) . . . . ?
C1 O1 C9 C10 179.2(2) . . . . ?
C6 C5 C4 C3 -1.5(4) . . . . ?
C6 C5 C8 O4 -16.4(4) . . . . ?
C6 C5 C8 O5 163.2(3) . . . . ?
C6 C1 C2 C3 -1.8(4) . . . . ?
C2 C1 C6 C5 -0.1(4) . . . . ?
C2 C3 C7 O2 -8.8(4) . . . . ?
C2 C3 C7 O3 170.5(3) . . . . ?
C7 C3 C2 C1 -178.7(2) . . . . ?
C8 C5 C4 C3 178.8(2) . . . . ?
C8 C5 C6 C1 -178.5(3) . . . . ?
C9 O1 C1 C6 176.3(3) . . . . ?
C9 O1 C1 C2 -4.4(4) . . . . ?
C9 C10 C11 C12 -178.7(3) . . . . ?
C11 C10 C9 O1 -176.6(3) . . . . ?
C11 C12 C13 C14 -178.8(3) . . . . ?
C13 C12 C11 C10 -177.3(3) . . . . ?
C13 C14 C15 C16 179.4(3) . . . . ?
C21 C22 C23 C24 -179.9(4) . . . . ?
C21 C20 C19 C18 -179.7(3) . . . . ?
C15 C14 C13 C12 -177.5(3) . . . . ?
C15 C16 C17 C18 -178.5(3) . . . . ?
C19 C20 C21 C22 -178.6(3) . . . . ?
C19 C18 C17 C16 -179.6(3) . . . . ?
C17 C16 C15 C14 -179.9(3) . . . . ?
C17 C18 C19 C20 -178.1(3) . . . . ?
C23 C22 C21 C20 -177.0(3) . . . . ?
